data_4033912
loop_
_publ_author_name
'Lan, Ping'
'Banwell, Martin G.'
'Willis, Anthony C.'

_publ_section_title
;
 Application of Electrocyclic Ring-Opening and Desymmetrizing Nucleophilic
 Trappings of meso-6,6-Dibromobicyclo[3.1.0]hexanes to Total Syntheses of
 Crinine and Haemanthamine Alkaloids.
;
_journal_issue 6
_journal_name_full 'The Journal of organic chemistry'
_journal_page_first 3431
_journal_page_last 3466
_journal_paper_doi 10.1021/acs.joc.9b00018
_journal_volume 84
_journal_year 2019
_chemical_absolute_configuration ad
_chemical_compound_source local
_chemical_formula_moiety 'C15 H18 Br N'
_chemical_formula_sum 'C15 H18 Br N'
_chemical_formula_weight 292.22
_space_group_IT_number 19
_space_group_name_Hall 'P 2ac 2ab'
_space_group_name_H-M_alt 'P 21 21 21'
_symmetry_cell_setting orthorhombic
_symmetry_space_group_name_H-M 'P 21 21 21'
_atom_sites_solution_hydrogens geom
_atom_sites_solution_primary direct
_audit_creation_date 12-02-28
_audit_creation_method CRYSTALS_ver_14.11
_audit_update_record
;
2012-02-28- Report on C15 H18 Br N
            by Anthony C. Willis
            for  Ping Lan and Martin Banwell


2012-02-29 - passes checkcif tests with few warnings

;
_cell_angle_alpha 90
_cell_angle_beta 90
_cell_angle_gamma 90
_cell_formula_units_Z 4
_cell_length_a 8.2756(2)
_cell_length_b 11.1263(4)
_cell_length_c 14.6850(5)
_cell_measurement_reflns_used 10164
_cell_measurement_temperature 200
_cell_measurement_theta_max 27.5
_cell_measurement_theta_min 2.6
_cell_volume 1352.15(7)
_computing_cell_refinement 'DENZO/SCALEPACK (Otwinowski & Minor, 1997)'
_computing_data_collection 'COLLECT (Nonius, 2001).'
_computing_data_reduction 'DENZO/SCALEPACK (Otwinowski & Minor, 1997)'
_computing_molecular_graphics
; 
ORTEP-II (Johnson 1976) in teXsan (MSC, 1992-1997)
;
_computing_publication_material 'CRYSTALS (Betteridge et al., 2003)'
_computing_structure_refinement 'CRYSTALS (Betteridge et al., 2003)'
_computing_structure_solution 'SIR92 (Altomare et al., 1994)'
_diffrn_ambient_temperature 200
_diffrn_measured_fraction_theta_full 0.998
_diffrn_measured_fraction_theta_max 0.998
_diffrn_measurement_device Area
_diffrn_measurement_device_type 'Nonius KappaCCD'
_diffrn_measurement_method ' \f and \w scans with CCD '
_diffrn_radiation_monochromator graphite
_diffrn_radiation_type 'Mo K\a'
_diffrn_radiation_wavelength 0.71073
_diffrn_reflns_av_R_equivalents 0.034
_diffrn_reflns_limit_h_max 9
_diffrn_reflns_limit_h_min -10
_diffrn_reflns_limit_k_max 13
_diffrn_reflns_limit_k_min -14
_diffrn_reflns_limit_l_max 19
_diffrn_reflns_limit_l_min -19
_diffrn_reflns_number 14587
_diffrn_reflns_theta_full 27.445
_diffrn_reflns_theta_max 27.445
_diffrn_reflns_theta_min 2.774
_diffrn_standards_number 0
_exptl_absorpt_coefficient_mu 3.018
_exptl_absorpt_correction_T_max 0.689
_exptl_absorpt_correction_T_min 0.508
_exptl_absorpt_correction_type integration
_exptl_absorpt_process_details
;
via Gaussian method (Coppens, 1970) implemented in maXus (2000)
;
_exptl_crystal_colour colourless
_exptl_crystal_density_diffrn 1.435
_exptl_crystal_density_method 'not measured'
_exptl_crystal_description prism
_exptl_crystal_F_000 600
_exptl_crystal_size_max 0.440
_exptl_crystal_size_mid 0.150
_exptl_crystal_size_min 0.140
_refine_diff_density_max 0.33
_refine_diff_density_min -0.63
_refine_ls_abs_structure_details 'Flack (1983), 1301 Friedel-pairs'
_refine_ls_abs_structure_Flack -0.008(9)
_refine_ls_extinction_method None
_refine_ls_goodness_of_fit_ref 1.0150
_refine_ls_hydrogen_treatment refxyz
_refine_ls_matrix_type full
_refine_ls_number_parameters 209
_refine_ls_number_reflns 3077
_refine_ls_number_restraints 0
_refine_ls_R_factor_all 0.0366
_refine_ls_R_factor_gt 0.0286
_refine_ls_shift/su_max 0.0029944
_refine_ls_shift/su_mean 0.0001869
_refine_ls_structure_factor_coef Fsqd
_refine_ls_weighting_details
;
 Method= Modified Sheldrick 
 w=1/[\s^2^(F^2^) + ( 0.03P)^2^ + 0.32P] 
 ,where P=(max(Fo^2^,0) + 2Fc^2^)/3 
;
_refine_ls_weighting_scheme calc
_refine_ls_wR_factor_all 0.0636
_refine_ls_wR_factor_gt 0.0604
_refine_ls_wR_factor_ref 0.0636
_reflns_limit_h_max 10
_reflns_limit_h_min -10
_reflns_limit_k_max 14
_reflns_limit_k_min 0
_reflns_limit_l_max 19
_reflns_limit_l_min 0
_reflns_number_gt 2694
_reflns_number_total 3078
_reflns_threshold_expression I>2.0\s(I)
_oxford_diffrn_Wilson_B_factor 4.12
_oxford_diffrn_Wilson_scale 1.20
_oxford_refine_ls_r_factor_ref 0.0366
_oxford_refine_ls_scale 0.924(2)
_oxford_reflns_number_all 3077
_oxford_reflns_threshold_expression_ref I>-10.0\s(I)
_oxford_structure_analysis_title '2281533 both'
_cod_data_source_file jo9b00018_si_009.cif
_cod_data_source_block ban1204
_cod_depositor_comments
;
The following automatic conversions were performed:

data item '_symmetry_cell_setting' value 'Orthorhombic' was changed
to 'orthorhombic' in accordance with the
/home/data/users/saulius/crontab/automatic-downloads/current/ACS/lib/dictionaries/cif_core.dic
dictionary named 'cif_core.dic' version 2.4.2 last updated on
2011-04-26.

Automatic conversion script
Id: cif_fix_values 6909 2019-04-08 15:41:33Z antanas 
;
_cod_original_sg_symbol_H-M 'P 21 21 21 '
_cod_database_code 4033912

loop_
_symmetry_equiv_pos_as_xyz
x,y,z
x+1/2,-y+1/2,-z
-x,y+1/2,-z+1/2
-x+1/2,-y,z+1/2

loop_
_atom_site_label
_atom_site_type_symbol
_atom_site_fract_x
_atom_site_fract_y
_atom_site_fract_z
_atom_site_U_iso_or_equiv
_atom_site_occupancy
_atom_site_adp_type
C1 C 0.1254(3) 0.3718(2) 0.48724(15) 0.0398 1.0000 Uani
C2 C 0.0357(3) 0.2979(3) 0.4386(2) 0.0468 1.0000 Uani
C3 C 0.0247(4) 0.3052(3) 0.3367(2) 0.0560 1.0000 Uani
C4 C 0.0941(3) 0.4212(3) 0.30001(18) 0.0517 1.0000 Uani
C5 C 0.2543(3) 0.4490(3) 0.34705(19) 0.0464 1.0000 Uani
C6 C 0.2293(3) 0.4710(2) 0.44927(17) 0.0384 1.0000 Uani
N7 N 0.1587(2) 0.58621(19) 0.47596(13) 0.0369 1.0000 Uani
C8 C 0.2537(3) 0.6939(2) 0.45918(16) 0.0369 1.0000 Uani
C9 C 0.2238(4) 0.7622(3) 0.36920(19) 0.0524 1.0000 Uani
C10 C 0.2604(4) 0.8946(3) 0.3893(2) 0.0545 1.0000 Uani
C11 C 0.2269(3) 0.9039(2) 0.49031(18) 0.0420 1.0000 Uani
C12 C 0.2022(3) 1.0050(3) 0.5441(2) 0.0536 1.0000 Uani
C13 C 0.1735(3) 0.9912(3) 0.6360(2) 0.0553 1.0000 Uani
C14 C 0.1689(3) 0.8777(3) 0.67492(19) 0.0519 1.0000 Uani
C15 C 0.1939(3) 0.7765(2) 0.62181(19) 0.0411 1.0000 Uani
C16 C 0.2232(2) 0.7904(2) 0.52907(16) 0.0357 1.0000 Uani
Br17 Br 0.12177(3) 0.36113(3) 0.616871(18) 0.0551 1.0000 Uani
H21 H -0.027(4) 0.247(3) 0.463(2) 0.0558 1.0000 Uiso
H31 H -0.094(4) 0.303(3) 0.319(2) 0.0672 1.0000 Uiso
H32 H 0.082(4) 0.233(3) 0.314(2) 0.0667 1.0000 Uiso
H41 H 0.019(4) 0.483(3) 0.314(2) 0.0614 1.0000 Uiso
H42 H 0.107(4) 0.420(3) 0.232(2) 0.0617 1.0000 Uiso
H51 H 0.306(4) 0.518(3) 0.319(2) 0.0569 1.0000 Uiso
H52 H 0.335(3) 0.384(3) 0.336(2) 0.0557 1.0000 Uiso
H61 H 0.336(3) 0.468(2) 0.4784(18) 0.0457 1.0000 Uiso
H81 H 0.370(3) 0.665(2) 0.4627(16) 0.0433 1.0000 Uiso
H91 H 0.110(4) 0.760(3) 0.352(2) 0.0620 1.0000 Uiso
H92 H 0.284(4) 0.734(3) 0.320(2) 0.0625 1.0000 Uiso
H101 H 0.359(4) 0.913(3) 0.379(2) 0.0658 1.0000 Uiso
H102 H 0.194(4) 0.950(3) 0.351(2) 0.0652 1.0000 Uiso
H121 H 0.204(4) 1.086(3) 0.513(2) 0.0640 1.0000 Uiso
H131 H 0.153(4) 1.052(3) 0.672(2) 0.0657 1.0000 Uiso
H141 H 0.153(4) 0.874(3) 0.737(2) 0.0624 1.0000 Uiso
H151 H 0.192(3) 0.700(3) 0.6442(19) 0.0482 1.0000 Uiso
H71 H 0.060(4) 0.591(3) 0.4581(18) 0.0449 1.0000 Uiso

loop_
_atom_site_aniso_label
_atom_site_aniso_U_11
_atom_site_aniso_U_22
_atom_site_aniso_U_33
_atom_site_aniso_U_23
_atom_site_aniso_U_13
_atom_site_aniso_U_12
C1 0.0362(10) 0.0399(12) 0.0432(11) 0.0002(10) 0.0013(9) 0.0076(11)
C2 0.0385(13) 0.0430(15) 0.0589(17) -0.0026(13) 0.0036(11) -0.0021(11)
C3 0.0485(16) 0.0662(19) 0.0533(17) -0.0145(15) -0.0022(13) -0.0054(14)
C4 0.0468(15) 0.0685(18) 0.0398(13) -0.0104(13) 0.0007(11) 0.0031(13)
C5 0.0382(13) 0.0554(16) 0.0457(14) -0.0052(12) 0.0084(11) 0.0010(11)
C6 0.0294(11) 0.0426(13) 0.0434(13) -0.0055(10) 0.0002(9) 0.0013(9)
N7 0.0283(10) 0.0399(10) 0.0426(11) -0.0011(8) 0.0021(7) 0.0001(7)
C8 0.0312(11) 0.0425(12) 0.0370(12) 0.0027(10) 0.0003(9) -0.0037(9)
C9 0.0582(16) 0.0611(17) 0.0378(15) 0.0100(13) 0.0003(12) -0.0060(13)
C10 0.0489(14) 0.0583(17) 0.0562(16) 0.0196(14) -0.0014(12) -0.0079(11)
C11 0.0286(11) 0.0412(12) 0.0563(15) 0.0070(11) -0.0067(9) -0.0043(9)
C12 0.0350(13) 0.0403(14) 0.085(2) 0.0009(14) -0.0113(13) -0.0017(10)
C13 0.0384(13) 0.0520(16) 0.076(2) -0.0192(15) -0.0068(12) 0.0017(10)
C14 0.0428(13) 0.064(2) 0.0487(15) -0.0106(14) -0.0040(10) 0.0002(12)
C15 0.0360(11) 0.0456(13) 0.0417(12) 0.0025(12) -0.0065(10) -0.0002(9)
C16 0.0253(10) 0.0414(13) 0.0405(13) 0.0022(10) -0.0043(8) 0.0003(8)
Br17 0.06630(16) 0.05582(15) 0.04319(13) 0.00745(12) 0.00108(12) 0.00986(14)

loop_
_atom_type_symbol
_atom_type_scat_dispersion_real
_atom_type_scat_dispersion_imag
_atom_type_scat_Cromer_Mann_a1
_atom_type_scat_Cromer_Mann_b1
_atom_type_scat_Cromer_Mann_a2
_atom_type_scat_Cromer_Mann_b2
_atom_type_scat_Cromer_Mann_a3
_atom_type_scat_Cromer_Mann_b3
_atom_type_scat_Cromer_Mann_a4
_atom_type_scat_Cromer_Mann_b4
_atom_type_scat_Cromer_Mann_c
_atom_type_scat_source
C 0.0033 0.0016 2.3100 20.8439 1.0200 10.2075 1.5886 0.5687 0.8650 51.6512 0.2156 'International Tables Vol C 4.2.6.8 and 6.1.1.4'
H 0.0000 0.0000 0.4930 10.5109 0.3229 26.1257 0.1402 3.1424 0.0408 57.7998 0.0030 'International Tables Vol C 4.2.6.8 and 6.1.1.4'
Br -0.2901 2.4595 17.1789 2.1723 5.2358 16.5796 5.6377 0.2609 3.9851 41.4328 2.9557 'International Tables Vol C 4.2.6.8 and 6.1.1.4'
N 0.0061 0.0033 12.2126 0.0057 3.1322 9.8933 2.0125 28.9975 1.1663 0.5826 -11.5290 'International Tables Vol C 4.2.6.8 and 6.1.1.4'

loop_
_exptl_crystal_face_index_h
_exptl_crystal_face_index_k
_exptl_crystal_face_index_l
_exptl_crystal_face_perp_dist
1 0 0 0.200
-1 0 0 0.240
0 1 1 0.070
0 -1 -1 0.070
0 -1 1 0.040
0 1 -1 0.110
0 0 -1 0.120
0 0 1 0.060

loop_
_geom_angle_atom_site_label_1
_geom_angle_atom_site_label_2
_geom_angle_atom_site_label_3
_geom_angle
_geom_angle_publ_flag
C2 C1 C6 125.3(2) yes
C2 C1 Br17 119.5(2) yes
C6 C1 Br17 115.11(17) yes
C1 C2 C3 122.7(3) yes
C1 C2 H21 122(2) no
C3 C2 H21 115(2) no
C2 C3 C4 112.2(3) yes
C2 C3 H31 108.1(18) no
C4 C3 H31 107.2(18) no
C2 C3 H32 105.2(19) no
C4 C3 H32 112.9(20) no
H31 C3 H32 111(3) no
C3 C4 C5 110.0(3) yes
C3 C4 H41 107(2) no
C5 C4 H41 109(2) no
C3 C4 H42 112.8(18) no
C5 C4 H42 110.9(19) no
H41 C4 H42 107(3) no
C4 C5 C6 111.0(2) yes
C4 C5 H51 110.6(19) no
C6 C5 H51 110.2(19) no
C4 C5 H52 111.3(16) no
C6 C5 H52 111.4(17) no
H51 C5 H52 102(2) no
C5 C6 C1 108.8(2) yes
C5 C6 N7 117.1(2) yes
C1 C6 N7 108.34(18) yes
C5 C6 H61 107.3(15) no
C1 C6 H61 108.9(16) no
N7 C6 H61 106.1(15) no
C6 N7 C8 117.44(18) yes
C6 N7 H71 110.8(19) no
C8 N7 H71 114.1(19) no
N7 C8 C9 117.6(2) yes
N7 C8 C16 112.42(18) yes
C9 C8 C16 101.8(2) yes
N7 C8 H81 103.8(14) no
C9 C8 H81 110.6(14) no
C16 C8 H81 110.6(14) no
C8 C9 C10 106.1(2) yes
C8 C9 H91 110.8(18) no
C10 C9 H91 105.6(19) no
C8 C9 H92 114(2) no
C10 C9 H92 112(2) no
H91 C9 H92 108(3) no
C9 C10 C11 102.6(2) yes
C9 C10 H101 113(2) no
C11 C10 H101 110(2) no
C9 C10 H102 112.1(18) no
C11 C10 H102 114.4(19) no
H101 C10 H102 105(3) no
C10 C11 C12 129.8(2) yes
C10 C11 C16 110.1(2) yes
C12 C11 C16 120.1(3) yes
C11 C12 C13 119.5(3) yes
C11 C12 H121 118.0(19) no
C13 C12 H121 122.5(19) no
C12 C13 C14 120.6(3) yes
C12 C13 H131 123(2) no
C14 C13 H131 117(2) no
C13 C14 C15 120.2(3) yes
C13 C14 H141 117(2) no
C15 C14 H141 123(2) no
C14 C15 C16 119.1(2) yes
C14 C15 H151 123.6(18) no
C16 C15 H151 117.3(18) no
C8 C16 C15 128.1(2) yes
C8 C16 C11 111.5(2) yes
C15 C16 C11 120.5(2) yes

loop_
_geom_bond_atom_site_label_1
_geom_bond_atom_site_label_2
_geom_bond_distance
_geom_bond_publ_flag
C1 C2 1.318(4) yes
C1 C6 1.506(3) yes
C1 Br17 1.908(2) yes
C2 C3 1.501(4) yes
C2 H21 0.85(3) no
C3 C4 1.512(4) yes
C3 H31 1.02(4) no
C3 H32 0.99(3) no
C4 C5 1.526(4) yes
C4 H41 0.96(4) no
C4 H42 1.01(3) no
C5 C6 1.535(4) yes
C5 H51 0.97(3) no
C5 H52 1.00(3) no
C6 N7 1.463(3) yes
C6 H61 0.98(3) no
N7 C8 1.454(3) yes
N7 H71 0.86(3) no
C8 C9 1.544(4) yes
C8 C16 1.506(3) yes
C8 H81 1.01(3) no
C9 C10 1.532(4) yes
C9 H91 0.97(3) no
C9 H92 0.94(4) no
C10 C11 1.513(4) yes
C10 H101 0.86(3) no
C10 H102 1.00(3) no
C11 C12 1.390(4) yes
C11 C16 1.385(3) yes
C12 C13 1.378(5) yes
C12 H121 1.01(3) no
C13 C14 1.387(4) yes
C13 H131 0.88(4) no
C14 C15 1.385(4) yes
C14 H141 0.92(3) no
C15 C16 1.392(4) yes
C15 H151 0.91(3) no

loop_
_geom_contact_atom_site_label_1
_geom_contact_atom_site_label_2
_geom_contact_distance
_geom_contact_site_symmetry_2
_geom_contact_publ_flag
C2 C12 3.534(4) 2_466 no
C5 C13 3.541(4) 2_566 no

loop_
_geom_torsion_atom_site_label_1
_geom_torsion_atom_site_label_2
_geom_torsion_atom_site_label_3
_geom_torsion_atom_site_label_4
_geom_torsion
_geom_torsion_publ_flag
Br17 C1 C2 C3 176.4(2) no
Br17 C1 C6 N7 -65.8(2) no
Br17 C1 C6 C5 165.9(2) no
N7 C6 C1 C2 111.6(3) no
N7 C6 C5 C4 -75.3(3) no
N7 C8 C9 C10 150.1(2) no
N7 C8 C16 C11 -143.7(2) no
N7 C8 C16 C15 36.3(3) no
C1 C2 C3 C4 -13.3(4) no
C1 C6 N7 C8 170.2(2) no
C1 C6 C5 C4 48.0(3) no
C2 C1 C6 C5 -16.7(3) no
C2 C3 C4 C5 44.4(3) no
C3 C2 C1 C6 -0.8(4) no
C3 C4 C5 C6 -63.9(3) no
C5 C6 N7 C8 -66.3(3) no
C6 N7 C8 C9 93.8(3) no
C6 N7 C8 C16 -148.4(2) no
C8 C9 C10 C11 -26.9(3) no
C8 C16 C11 C10 0.1(3) no
C8 C16 C11 C12 -179.7(2) no
C8 C16 C15 C14 179.9(2) no
C9 C8 C16 C11 -16.9(3) no
C9 C8 C16 C15 163.1(2) no
C9 C10 C11 C12 -163.4(3) no
C9 C10 C11 C16 16.9(3) no
C10 C9 C8 C16 26.8(3) no
C10 C11 C12 C13 -179.9(3) no
C10 C11 C16 C15 -179.9(2) no
C11 C12 C13 C14 -0.1(4) no
C11 C16 C15 C14 -0.2(3) no
C12 C11 C16 C15 0.4(3) no
C12 C13 C14 C15 0.3(4) no
C13 C12 C11 C16 -0.2(4) no
C13 C14 C15 C16 -0.2(4) no
